data_7022943
loop_
_publ_author_name
'Wa\/l\;esa-Chorab, Monika'
'Kubicki, Maciej'
'Korabik, Maria'
'Patroniak, Violetta'

_publ_section_title
;
 Novel self-assembled supramolecular architectures of Mn(II) ions with a
 hybrid pyrazine-bipyridine ligand.
;
_journal_issue 26
_journal_name_full 'Dalton transactions (Cambridge, England : 2003)'
_journal_page_first 9746
_journal_page_last 9754
_journal_paper_doi 10.1039/c3dt50352f
_journal_volume 42
_journal_year 2013
_chemical_formula_moiety '(C26 H32 Mn2 N6 O6), 4(N O3), 2.5(H2 O)'
_chemical_formula_sum 'C26 H37 Mn2 N10 O20.5'
_chemical_formula_weight 927.54
_chemical_name_systematic
;
?
;
_space_group_IT_number 14
_symmetry_cell_setting monoclinic
_symmetry_space_group_name_Hall '-P 2yn'
_symmetry_space_group_name_H-M 'P 1 21/n 1'
_atom_sites_solution_hydrogens geom
_atom_sites_solution_primary direct
_atom_sites_solution_secondary difmap
_audit_creation_method SHELXL-97
_cell_angle_alpha 90.00
_cell_angle_beta 101.152(5)
_cell_angle_gamma 90.00
_cell_formula_units_Z 4
_cell_length_a 7.5044(4)
_cell_length_b 28.6866(9)
_cell_length_c 17.8381(8)
_cell_measurement_reflns_used 21058
_cell_measurement_temperature 130(1)
_cell_measurement_theta_max 73.3648
_cell_measurement_theta_min 2.5226
_cell_volume 3767.6(3)
_computing_cell_refinement 'CrysAlis Pro (Agilent Technologies (2011))'
_computing_data_collection 'CrysAlis Pro (Agilent Technologies (2011))'
_computing_data_reduction 'CrysAlis Pro (Agilent Technologies (2011))'
_computing_molecular_graphics 'Stereochemical Workstation (Siemens, 1989)'
_computing_publication_material 'SHELXL-97 (Sheldrick, 2008)'
_computing_structure_refinement 'SHELXL-97 (Sheldrick, 2008)'
_computing_structure_solution 'SIR92 (Altomare et al., 1993)'
_diffrn_ambient_temperature 130(1)
_diffrn_detector_area_resol_mean 10.5357
_diffrn_measured_fraction_theta_full 1.000
_diffrn_measured_fraction_theta_max 0.991
_diffrn_measurement_device_type 'SuperNova, Single source at offset), Atlas'
_diffrn_measurement_method \w-scan
_diffrn_radiation_monochromator mirror
_diffrn_radiation_source 'SuperNova (Cu) X-ray Source'
_diffrn_radiation_type 'Cu K\a'
_diffrn_radiation_wavelength 1.5418
_diffrn_reflns_av_R_equivalents 0.0447
_diffrn_reflns_av_sigmaI/netI 0.0257
_diffrn_reflns_limit_h_max 9
_diffrn_reflns_limit_h_min -9
_diffrn_reflns_limit_k_max 35
_diffrn_reflns_limit_k_min -34
_diffrn_reflns_limit_l_max 21
_diffrn_reflns_limit_l_min -21
_diffrn_reflns_number 41738
_diffrn_reflns_theta_full 70.00
_diffrn_reflns_theta_max 73.52
_diffrn_reflns_theta_min 2.96
_exptl_absorpt_coefficient_mu 6.320
_exptl_absorpt_correction_T_max 1.00000
_exptl_absorpt_correction_T_min 0.60801
_exptl_absorpt_correction_type multi-scan
_exptl_absorpt_process_details
;
CrysAlisPro, Agilent Technologies,
Version 1.171.35.19 (release 27-10-2011 CrysAlis171 .NET)
(compiled Oct 27 2011,15:02:11)
Empirical absorption correction using spherical harmonics,
implemented in SCALE3 ABSPACK scaling algorithm.
;
_exptl_crystal_colour yellow
_exptl_crystal_density_diffrn 1.635
_exptl_crystal_density_method 'not measured'
_exptl_crystal_description prism
_exptl_crystal_F_000 1908
_exptl_crystal_size_max 0.15
_exptl_crystal_size_mid 0.08
_exptl_crystal_size_min 0.05
_refine_diff_density_max 0.331
_refine_diff_density_min -0.527
_refine_diff_density_rms 0.055
_refine_ls_extinction_method none
_refine_ls_goodness_of_fit_ref 1.044
_refine_ls_hydrogen_treatment constr
_refine_ls_matrix_type full
_refine_ls_number_parameters 544
_refine_ls_number_reflns 7530
_refine_ls_number_restraints 0
_refine_ls_restrained_S_all 1.044
_refine_ls_R_factor_all 0.0383
_refine_ls_R_factor_gt 0.0333
_refine_ls_shift/su_max 0.001
_refine_ls_shift/su_mean 0.000
_refine_ls_structure_factor_coef Fsqd
_refine_ls_weighting_details 'calc w=1/[\s^2^(Fo^2^)+(0.0521P)^2^+1.1788P] where P=(Fo^2^+2Fc^2^)/3'
_refine_ls_weighting_scheme calc
_refine_ls_wR_factor_gt 0.0884
_refine_ls_wR_factor_ref 0.0923
_reflns_number_gt 6730
_reflns_number_total 7530
_reflns_threshold_expression >2\s(I)
_cod_data_source_file c3dt50352f.txt
_cod_data_source_block 1
_cod_original_sg_symbol_H-M P21/n
_cod_original_formula_sum 'C26 H37 Mn2 N10 O20.50'
_cod_database_code 7022943

loop_
_symmetry_equiv_pos_as_xyz
'x, y, z'
'-x+1/2, y+1/2, -z+1/2'
'-x, -y, -z'
'x-1/2, -y-1/2, z-1/2'

loop_
_atom_site_label
_atom_site_type_symbol
_atom_site_fract_x
_atom_site_fract_y
_atom_site_fract_z
_atom_site_U_iso_or_equiv
_atom_site_adp_type
_atom_site_occupancy
_atom_site_symmetry_multiplicity
_atom_site_calc_flag
_atom_site_refinement_flags
_atom_site_disorder_assembly
_atom_site_disorder_group
Mn1 Mn 0.74453(4) 0.121903(10) 0.874511(16) 0.02175(8) Uani 1 1 d . . .
Mn2 Mn 0.87188(4) 0.374799(10) 0.865759(16) 0.02214(8) Uani 1 1 d . . .
N1 N 0.7568(2) 0.06352(6) 0.95958(9) 0.0260(3) Uani 1 1 d . . .
C2 C 0.7501(3) 0.01809(7) 0.94054(12) 0.0304(4) Uani 1 1 d . . .
C2A C 0.7381(4) 0.00696(8) 0.85794(13) 0.0435(6) Uani 1 1 d . . .
H2A1 H 0.6261 0.0189 0.8290 0.065 Uiso 1 1 calc R . .
H2A2 H 0.7422 -0.0262 0.8515 0.065 Uiso 1 1 calc R . .
H2A3 H 0.8383 0.0211 0.8402 0.065 Uiso 1 1 calc R . .
C3 C 0.7500(3) -0.01667(7) 0.99509(13) 0.0365(5) Uani 1 1 d . . .
H3 H 0.7462 -0.0479 0.9811 0.044 Uiso 1 1 calc R . .
C4 C 0.7556(4) -0.00421(8) 1.06966(13) 0.0405(5) Uani 1 1 d . . .
H4 H 0.7557 -0.0270 1.1067 0.049 Uiso 1 1 calc R . .
C5 C 0.7612(3) 0.04259(8) 1.08984(12) 0.0359(5) Uani 1 1 d . . .
H5 H 0.7640 0.0516 1.1402 0.043 Uiso 1 1 calc R . .
C6 C 0.7625(3) 0.07569(7) 1.03326(11) 0.0266(4) Uani 1 1 d . . .
C7 C 0.7726(3) 0.12667(6) 1.04964(11) 0.0253(4) Uani 1 1 d . . .
N8 N 0.7879(2) 0.15383(5) 0.99005(9) 0.0239(3) Uani 1 1 d . . .
C9 C 0.8005(2) 0.20035(6) 0.99822(10) 0.0241(4) Uani 1 1 d . . .
C10 C 0.7904(3) 0.22225(7) 1.06662(11) 0.0291(4) Uani 1 1 d . . .
H10 H 0.7947 0.2546 1.0710 0.035 Uiso 1 1 calc R . .
C11 C 0.7735(3) 0.19415(7) 1.12859(11) 0.0321(4) Uani 1 1 d . . .
H11 H 0.7668 0.2077 1.1754 0.039 Uiso 1 1 calc R . .
C12 C 0.7668(3) 0.14621(7) 1.12062(11) 0.0308(4) Uani 1 1 d . . .
H12 H 0.7584 0.1273 1.1621 0.037 Uiso 1 1 calc R . .
C13 C 0.8091(2) 0.22569(6) 0.92614(10) 0.0232(4) Uani 1 1 d . . .
N14 N 0.7305(2) 0.20288(5) 0.86217(9) 0.0248(3) Uani 1 1 d . . .
C15 C 0.6957(3) 0.22598(7) 0.79623(11) 0.0285(4) Uani 1 1 d . . .
H15 H 0.6489 0.2102 0.7512 0.034 Uiso 1 1 calc R . .
C16 C 0.7290(3) 0.27360(7) 0.79447(11) 0.0281(4) Uani 1 1 d . . .
H16 H 0.6830 0.2907 0.7507 0.034 Uiso 1 1 calc R . .
N17 N 0.8265(2) 0.29485(5) 0.85511(9) 0.0243(3) Uani 1 1 d . . .
C18 C 0.8803(2) 0.27067(6) 0.92017(10) 0.0225(3) Uani 1 1 d . . .
C19 C 1.0247(2) 0.29350(6) 0.97699(10) 0.0226(3) Uani 1 1 d . . .
N20 N 1.0403(2) 0.33969(5) 0.96592(8) 0.0220(3) Uani 1 1 d . . .
C21 C 1.1742(2) 0.36403(7) 1.00919(10) 0.0227(3) Uani 1 1 d . . .
C22 C 1.3015(3) 0.34218(7) 1.06602(11) 0.0264(4) Uani 1 1 d . . .
H22 H 1.3936 0.3593 1.0963 0.032 Uiso 1 1 calc R . .
C23 C 1.2877(3) 0.29477(7) 1.07617(11) 0.0291(4) Uani 1 1 d . . .
H23 H 1.3720 0.2795 1.1131 0.035 Uiso 1 1 calc R . .
C24 C 1.1482(3) 0.26965(7) 1.03136(11) 0.0271(4) Uani 1 1 d . . .
H24 H 1.1380 0.2376 1.0377 0.033 Uiso 1 1 calc R . .
C25 C 1.1794(2) 0.41427(7) 0.99065(10) 0.0237(4) Uani 1 1 d . . .
N26 N 1.0650(2) 0.42845(5) 0.92607(9) 0.0235(3) Uani 1 1 d . . .
C27 C 1.0641(3) 0.47367(7) 0.90529(11) 0.0251(4) Uani 1 1 d . . .
C27A C 0.9357(3) 0.48716(7) 0.83344(12) 0.0325(4) Uani 1 1 d . . .
H27A H 0.9602 0.4687 0.7917 0.049 Uiso 1 1 calc R . .
H27B H 0.9516 0.5196 0.8230 0.049 Uiso 1 1 calc R . .
H27C H 0.8131 0.4819 0.8396 0.049 Uiso 1 1 calc R . .
C28 C 1.1777(3) 0.50628(7) 0.94881(12) 0.0291(4) Uani 1 1 d . . .
H28 H 1.1766 0.5373 0.9335 0.035 Uiso 1 1 calc R . .
C29 C 1.2916(3) 0.49187(7) 1.01485(12) 0.0313(4) Uani 1 1 d . . .
H29 H 1.3664 0.5133 1.0450 0.038 Uiso 1 1 calc R . .
C30 C 1.2943(3) 0.44542(7) 1.03630(11) 0.0283(4) Uani 1 1 d . . .
H30 H 1.3716 0.4353 1.0804 0.034 Uiso 1 1 calc R . .
O1W O 1.03054(19) 0.36945(5) 0.77458(8) 0.0324(3) Uani 1 1 d . . .
H1W1 H 0.9825 0.3559 0.7338 0.039 Uiso 1 1 d R . .
H1W2 H 1.1197 0.3532 0.7978 0.039 Uiso 1 1 d R . .
O2W O 0.66655(19) 0.38823(5) 0.93365(8) 0.0308(3) Uani 1 1 d . . .
H2W1 H 0.5633 0.3759 0.9142 0.037 Uiso 1 1 d R . .
H2W2 H 0.6964 0.3782 0.9776 0.037 Uiso 1 1 d R . .
O3W O 0.65790(19) 0.38891(5) 0.77112(8) 0.0332(3) Uani 1 1 d . . .
H3W1 H 0.6756 0.3901 0.7236 0.040 Uiso 1 1 d R . .
H3W2 H 0.5538 0.4018 0.7755 0.040 Uiso 1 1 d R . .
O4W O 0.7409(2) 0.11156(5) 0.75546(8) 0.0327(3) Uani 1 1 d . . .
H4W1 H 0.8383 0.1069 0.7376 0.039 Uiso 1 1 d R . .
H4W2 H 0.6509 0.1122 0.7200 0.039 Uiso 1 1 d R . .
O5W O 0.45655(19) 0.11656(5) 0.85055(9) 0.0338(3) Uani 1 1 d . . .
H5W1 H 0.3939 0.0950 0.8177 0.041 Uiso 1 1 d R . .
H5W2 H 0.3876 0.1425 0.8420 0.041 Uiso 1 1 d R . .
O6W O 1.03781(19) 0.12153(5) 0.88384(9) 0.0341(3) Uani 1 1 d . . .
H6W1 H 1.0716 0.1409 0.8551 0.041 Uiso 1 1 d R . .
H6W2 H 1.1001 0.1270 0.9287 0.041 Uiso 1 1 d R . .
O7W O 0.1992(5) 0.18485(8) 0.80553(16) 0.0375(10) Uani 0.709(9) 1 d P A 1
H7W1 H 0.1837 0.2152 0.8050 0.045 Uiso 0.709(9) 1 d PR A 1
H7W2 H 0.2100 0.1829 0.7602 0.045 Uiso 0.709(9) 1 d PR A 1
O7WA O 0.0888(13) 0.1906(2) 0.7738(5) 0.045(3) Uani 0.291(9) 1 d P A 2
H7W3 H 0.1816 0.2004 0.7577 0.054 Uiso 0.291(9) 1 d PR A 2
H7W4 H 0.0381 0.1713 0.7401 0.054 Uiso 0.291(9) 1 d PR A 2
O8W O 0.3516(2) 0.43415(5) 0.77777(9) 0.0378(3) Uani 1 1 d . . .
H8W1 H 0.3613 0.4665 0.7875 0.045 Uiso 1 1 d R . .
H8W2 H 0.2551 0.4228 0.7935 0.045 Uiso 1 1 d R . .
O9W O 0.3718(11) 0.1920(3) 0.9288(4) 0.125(3) Uani 0.50 1 d P . .
H9W1 H 0.3938 0.2202 0.9188 0.150 Uiso 0.50 1 d PR . .
H9W2 H 0.3348 0.1927 0.9710 0.150 Uiso 0.50 1 d PR . .
N31 N 0.7577(2) 0.35497(6) 0.59741(10) 0.0305(4) Uani 1 1 d . . .
O31 O 0.7008(3) 0.39206(6) 0.62029(10) 0.0447(4) Uani 1 1 d . . .
O32 O 0.7356(3) 0.34700(7) 0.52760(9) 0.0507(4) Uani 1 1 d . . .
O33 O 0.8343(2) 0.32528(6) 0.64405(9) 0.0403(4) Uani 1 1 d . . .
N41 N 0.3522(2) 0.14735(6) 0.62965(9) 0.0277(3) Uani 1 1 d . . .
O41 O 0.3797(2) 0.17671(6) 0.68234(9) 0.0381(3) Uani 1 1 d . . .
O42 O 0.2269(2) 0.15436(6) 0.57359(9) 0.0404(4) Uani 1 1 d . . .
O43 O 0.4518(2) 0.11219(5) 0.63245(9) 0.0353(3) Uani 1 1 d . . .
N51 N 0.3512(2) 0.30006(7) 0.86624(10) 0.0338(4) Uani 1 1 d . . .
O51 O 0.4608(2) 0.27863(7) 0.91386(10) 0.0468(4) Uani 1 1 d . . .
O52 O 0.3583(2) 0.34378(6) 0.86202(11) 0.0460(4) Uani 1 1 d . . .
O53 O 0.2275(2) 0.27996(6) 0.82037(10) 0.0458(4) Uani 1 1 d . . .
N61 N 0.3670(2) 0.55588(6) 0.77637(9) 0.0293(3) Uani 1 1 d . . .
O61 O 0.4705(3) 0.52361(6) 0.80332(12) 0.0582(5) Uani 1 1 d . . .
O62 O 0.4201(2) 0.59713(5) 0.78489(9) 0.0358(3) Uani 1 1 d . . .
O63 O 0.2113(2) 0.54653(6) 0.74109(9) 0.0390(3) Uani 1 1 d . . .

loop_
_atom_site_aniso_label
_atom_site_aniso_U_11
_atom_site_aniso_U_22
_atom_site_aniso_U_33
_atom_site_aniso_U_23
_atom_site_aniso_U_13
_atom_site_aniso_U_12
Mn1 0.02465(15) 0.02089(15) 0.01905(15) -0.00024(10) 0.00256(11) -0.00063(11)
Mn2 0.02357(15) 0.02138(15) 0.02004(15) 0.00095(10) 0.00070(11) -0.00063(11)
N1 0.0298(8) 0.0239(8) 0.0228(8) 0.0014(6) 0.0010(6) 0.0001(6)
C2 0.0368(10) 0.0251(9) 0.0264(10) 0.0008(7) -0.0011(8) 0.0012(8)
C2A 0.0727(17) 0.0268(10) 0.0277(11) -0.0019(8) 0.0014(10) 0.0043(10)
C3 0.0504(13) 0.0230(9) 0.0334(11) 0.0019(8) 0.0014(9) -0.0004(9)
C4 0.0601(15) 0.0288(11) 0.0303(11) 0.0085(8) 0.0030(10) -0.0041(10)
C5 0.0517(13) 0.0300(10) 0.0247(10) 0.0045(8) 0.0039(9) -0.0035(9)
C6 0.0300(9) 0.0266(9) 0.0225(9) 0.0018(7) 0.0036(7) -0.0017(7)
C7 0.0277(9) 0.0255(9) 0.0226(9) 0.0020(7) 0.0047(7) -0.0003(7)
N8 0.0265(7) 0.0226(7) 0.0222(7) 0.0001(6) 0.0041(6) -0.0005(6)
C9 0.0256(8) 0.0236(9) 0.0230(9) 0.0001(7) 0.0046(7) -0.0010(7)
C10 0.0352(10) 0.0264(9) 0.0266(9) -0.0021(7) 0.0079(8) -0.0012(8)
C11 0.0410(11) 0.0328(10) 0.0240(9) -0.0037(8) 0.0101(8) 0.0010(9)
C12 0.0376(11) 0.0312(10) 0.0243(9) 0.0020(8) 0.0081(8) -0.0014(8)
C13 0.0260(8) 0.0209(9) 0.0222(9) -0.0009(7) 0.0036(7) 0.0002(7)
N14 0.0293(8) 0.0226(8) 0.0219(7) -0.0004(6) 0.0034(6) -0.0011(6)
C15 0.0350(10) 0.0268(10) 0.0217(9) -0.0015(7) 0.0004(7) -0.0034(8)
C16 0.0331(10) 0.0277(10) 0.0216(9) 0.0037(7) 0.0003(7) -0.0025(8)
N17 0.0280(7) 0.0229(8) 0.0212(7) 0.0005(6) 0.0028(6) -0.0015(6)
C18 0.0246(8) 0.0214(8) 0.0216(8) 0.0004(7) 0.0041(7) 0.0023(7)
C19 0.0235(8) 0.0229(9) 0.0213(8) -0.0010(7) 0.0043(7) 0.0005(7)
N20 0.0239(7) 0.0220(7) 0.0194(7) 0.0005(6) 0.0028(6) -0.0004(6)
C21 0.0215(8) 0.0269(9) 0.0195(8) -0.0024(7) 0.0033(6) -0.0001(7)
C22 0.0248(9) 0.0293(10) 0.0238(9) -0.0011(7) 0.0013(7) 0.0000(7)
C23 0.0280(9) 0.0310(10) 0.0254(9) 0.0008(8) -0.0017(7) 0.0039(8)
C24 0.0305(9) 0.0251(9) 0.0249(9) 0.0026(7) 0.0035(7) 0.0013(7)
C25 0.0226(8) 0.0264(9) 0.0223(8) -0.0009(7) 0.0049(7) -0.0025(7)
N26 0.0238(7) 0.0236(8) 0.0231(7) -0.0007(6) 0.0042(6) -0.0013(6)
C27 0.0277(9) 0.0239(9) 0.0248(9) 0.0005(7) 0.0079(7) -0.0013(7)
C27A 0.0392(11) 0.0263(10) 0.0306(10) 0.0047(8) 0.0034(8) 0.0009(8)
C28 0.0312(10) 0.0229(9) 0.0345(10) 0.0000(8) 0.0099(8) -0.0028(7)
C29 0.0299(9) 0.0306(10) 0.0331(10) -0.0072(8) 0.0059(8) -0.0074(8)
C30 0.0279(9) 0.0295(10) 0.0260(9) -0.0020(7) 0.0013(7) -0.0035(8)
O1W 0.0296(7) 0.0399(8) 0.0272(7) 0.0043(6) 0.0042(5) 0.0052(6)
O2W 0.0295(7) 0.0361(7) 0.0265(7) 0.0006(6) 0.0043(5) 0.0011(6)
O3W 0.0293(7) 0.0435(8) 0.0253(7) 0.0025(6) 0.0013(5) 0.0084(6)
O4W 0.0307(7) 0.0459(8) 0.0208(6) -0.0018(6) 0.0032(5) 0.0070(6)
O5W 0.0269(7) 0.0335(7) 0.0396(8) 0.0010(6) 0.0029(6) -0.0007(6)
O6W 0.0278(7) 0.0415(8) 0.0326(8) -0.0039(6) 0.0049(6) -0.0027(6)
O7W 0.048(2) 0.0324(12) 0.0341(14) -0.0010(9) 0.0133(14) -0.0010(10)
O7WA 0.042(5) 0.038(3) 0.056(5) -0.011(3) 0.015(4) -0.006(3)
O8W 0.0391(8) 0.0311(8) 0.0455(9) 0.0037(6) 0.0143(7) 0.0050(6)
O9W 0.165(7) 0.104(5) 0.121(6) -0.019(4) 0.064(5) -0.016(5)
N31 0.0336(9) 0.0300(9) 0.0264(8) 0.0007(7) 0.0023(7) -0.0044(7)
O31 0.0655(11) 0.0307(8) 0.0388(9) 0.0038(7) 0.0121(8) 0.0060(8)
O32 0.0708(12) 0.0524(10) 0.0240(8) -0.0022(7) -0.0034(7) -0.0005(9)
O33 0.0528(9) 0.0351(8) 0.0310(8) 0.0041(6) 0.0031(7) 0.0071(7)
N41 0.0279(8) 0.0331(9) 0.0223(8) 0.0010(6) 0.0052(6) -0.0042(7)
O41 0.0392(8) 0.0407(8) 0.0336(8) -0.0115(6) 0.0050(6) -0.0063(7)
O42 0.0321(7) 0.0590(10) 0.0272(7) -0.0012(7) -0.0015(6) 0.0043(7)
O43 0.0387(8) 0.0336(8) 0.0326(8) -0.0008(6) 0.0049(6) 0.0028(6)
N51 0.0279(8) 0.0444(11) 0.0302(9) 0.0048(7) 0.0087(7) 0.0072(7)
O51 0.0380(8) 0.0617(11) 0.0394(9) 0.0142(8) 0.0044(7) 0.0166(8)
O52 0.0329(8) 0.0380(9) 0.0646(11) 0.0086(8) 0.0033(7) 0.0002(7)
O53 0.0459(9) 0.0443(9) 0.0424(9) -0.0029(7) -0.0033(7) 0.0034(7)
N61 0.0304(8) 0.0322(9) 0.0243(8) -0.0010(7) 0.0029(6) 0.0017(7)
O61 0.0536(11) 0.0347(9) 0.0705(13) -0.0057(8) -0.0276(9) 0.0101(8)
O62 0.0398(8) 0.0292(7) 0.0393(8) -0.0028(6) 0.0097(6) -0.0038(6)
O63 0.0287(7) 0.0436(9) 0.0411(8) -0.0021(7) -0.0027(6) -0.0004(6)

loop_
_atom_type_symbol
_atom_type_description
_atom_type_scat_dispersion_real
_atom_type_scat_dispersion_imag
_atom_type_scat_source
C C 0.0181 0.0091 'International Tables Vol C Tables 4.2.6.8 and 6.1.1.4'
H H 0.0000 0.0000 'International Tables Vol C Tables 4.2.6.8 and 6.1.1.4'
N N 0.0311 0.0180 'International Tables Vol C Tables 4.2.6.8 and 6.1.1.4'
O O 0.0492 0.0322 'International Tables Vol C Tables 4.2.6.8 and 6.1.1.4'
Mn Mn -0.5299 2.8052 'International Tables Vol C Tables 4.2.6.8 and 6.1.1.4'

loop_
_geom_angle_atom_site_label_1
_geom_angle_atom_site_label_2
_geom_angle_atom_site_label_3
_geom_angle
O5W Mn1 O4W 88.47(6)
O5W Mn1 O6W 171.64(6)
O4W Mn1 O6W 83.89(6)
O5W Mn1 N8 100.20(6)
O4W Mn1 N8 161.77(6)
O6W Mn1 N8 88.09(6)
O5W Mn1 N1 89.40(6)
O4W Mn1 N1 123.87(6)
O6W Mn1 N1 92.05(6)
N8 Mn1 N1 72.64(6)
O5W Mn1 N14 91.57(6)
O4W Mn1 N14 93.02(6)
O6W Mn1 N14 92.21(6)
N8 Mn1 N14 70.90(6)
N1 Mn1 N14 143.11(6)
O3W Mn2 O2W 84.31(6)
O3W Mn2 O1W 81.96(6)
O2W Mn2 O1W 165.80(5)
O3W Mn2 N20 161.39(6)
O2W Mn2 N20 89.22(5)
O1W Mn2 N20 104.97(6)
O3W Mn2 N26 124.60(6)
O2W Mn2 N26 94.19(6)
O1W Mn2 N26 90.61(6)
N20 Mn2 N26 73.19(6)
O3W Mn2 N17 92.68(6)
O2W Mn2 N17 96.45(6)
O1W Mn2 N17 87.84(6)
N20 Mn2 N17 70.69(6)
N26 Mn2 N17 142.08(6)
C2 N1 C6 119.21(17)
C2 N1 Mn1 123.79(13)
C6 N1 Mn1 116.92(13)
N1 C2 C3 121.47(19)
N1 C2 C2A 116.65(18)
C3 C2 C2A 121.86(19)
C2 C2A H2A1 109.5
C2 C2A H2A2 109.5
H2A1 C2A H2A2 109.5
C2 C2A H2A3 109.5
H2A1 C2A H2A3 109.5
H2A2 C2A H2A3 109.5
C4 C3 C2 119.2(2)
C4 C3 H3 120.4
C2 C3 H3 120.4
C3 C4 C5 119.8(2)
C3 C4 H4 120.1
C5 C4 H4 120.1
C6 C5 C4 118.5(2)
C6 C5 H5 120.7
C4 C5 H5 120.7
N1 C6 C5 121.81(19)
N1 C6 C7 115.76(16)
C5 C6 C7 122.43(18)
N8 C7 C12 120.61(18)
N8 C7 C6 115.08(16)
C12 C7 C6 124.31(17)
C7 N8 C9 120.42(16)
C7 N8 Mn1 118.45(13)
C9 N8 Mn1 120.32(12)
N8 C9 C10 122.02(17)
N8 C9 C13 113.90(16)
C10 C9 C13 123.85(17)
C9 C10 C11 117.69(18)
C9 C10 H10 121.2
C11 C10 H10 121.2
C12 C11 C10 120.06(18)
C12 C11 H11 120.0
C10 C11 H11 120.0
C11 C12 C7 119.13(18)
C11 C12 H12 120.4
C7 C12 H12 120.4
N14 C13 C18 119.41(16)
N14 C13 C9 114.12(16)
C18 C13 C9 126.37(16)
C15 N14 C13 119.01(16)
C15 N14 Mn1 125.20(13)
C13 N14 Mn1 113.52(12)
N14 C15 C16 120.25(17)
N14 C15 H15 119.9
C16 C15 H15 119.9
N17 C16 C15 120.32(17)
N17 C16 H16 119.8
C15 C16 H16 119.8
C16 N17 C18 119.40(16)
C16 N17 Mn2 124.62(13)
C18 N17 Mn2 115.10(12)
N17 C18 C13 118.87(16)
N17 C18 C19 114.75(16)
C13 C18 C19 126.14(16)
N20 C19 C24 121.51(17)
N20 C19 C18 113.96(15)
C24 C19 C18 124.11(17)
C21 N20 C19 120.32(16)
C21 N20 Mn2 118.30(12)
C19 N20 Mn2 120.78(12)
N20 C21 C22 121.00(17)
N20 C21 C25 115.35(16)
C22 C21 C25 123.63(17)
C23 C22 C21 118.60(18)
C23 C22 H22 120.7
C21 C22 H22 120.7
C22 C23 C24 120.25(18)
C22 C23 H23 119.9
C24 C23 H23 119.9
C19 C24 C23 118.29(18)
C19 C24 H24 120.9
C23 C24 H24 120.9
N26 C25 C30 121.50(17)
N26 C25 C21 116.16(16)
C30 C25 C21 122.34(17)
C27 N26 C25 119.30(16)
C27 N26 Mn2 124.07(12)
C25 N26 Mn2 116.43(12)
N26 C27 C28 121.45(18)
N26 C27 C27A 116.87(17)
C28 C27 C27A 121.68(18)
C27 C27A H27A 109.5
C27 C27A H27B 109.5
H27A C27A H27B 109.5
C27 C27A H27C 109.5
H27A C27A H27C 109.5
H27B C27A H27C 109.5
C29 C28 C27 119.02(18)
C29 C28 H28 120.5
C27 C28 H28 120.5
C28 C29 C30 119.88(18)
C28 C29 H29 120.1
C30 C29 H29 120.1
C29 C30 C25 118.82(18)
C29 C30 H30 120.6
C25 C30 H30 120.6
Mn2 O1W H1W1 117.9
Mn2 O1W H1W2 99.5
H1W1 O1W H1W2 109.4
Mn2 O2W H2W1 112.5
Mn2 O2W H2W2 112.2
H2W1 O2W H2W2 107.4
Mn2 O3W H3W1 122.5
Mn2 O3W H3W2 123.6
H3W1 O3W H3W2 111.6
Mn1 O4W H4W1 122.7
Mn1 O4W H4W2 127.2
H4W1 O4W H4W2 110.1
Mn1 O5W H5W1 123.6
Mn1 O5W H5W2 120.1
H5W1 O5W H5W2 104.0
Mn1 O6W H6W1 112.1
Mn1 O6W H6W2 115.5
H6W1 O6W H6W2 106.1
H7W1 O7W H7W2 95.4
H7W3 O7WA H7W4 105.1
H8W1 O8W H8W2 110.0
H9W1 O9W H9W2 105.8
O31 N31 O32 119.81(18)
O31 N31 O33 120.46(17)
O32 N31 O33 119.72(18)
O41 N41 O42 118.85(18)
O41 N41 O43 120.24(17)
O42 N41 O43 120.89(17)
O51 N51 O53 122.3(2)
O51 N51 O52 120.7(2)
O53 N51 O52 117.02(18)
O61 N61 O63 119.35(18)
O61 N61 O62 119.85(17)
O63 N61 O62 120.80(18)

loop_
_geom_bond_atom_site_label_1
_geom_bond_atom_site_label_2
_geom_bond_distance
Mn1 O5W 2.1258(15)
Mn1 O4W 2.1392(14)
Mn1 O6W 2.1749(15)
Mn1 N8 2.2211(16)
Mn1 N1 2.2499(16)
Mn1 N14 2.3337(16)
Mn2 O3W 2.1317(14)
Mn2 O2W 2.1706(14)
Mn2 O1W 2.1990(15)
Mn2 N20 2.2203(15)
Mn2 N26 2.2412(16)
Mn2 N17 2.3209(16)
N1 C2 1.345(3)
N1 C6 1.353(2)
C2 C3 1.393(3)
C2 C2A 1.493(3)
C2A H2A1 0.9600
C2A H2A2 0.9600
C2A H2A3 0.9600
C3 C4 1.370(3)
C3 H3 0.9300
C4 C5 1.389(3)
C4 H4 0.9300
C5 C6 1.387(3)
C5 H5 0.9300
C6 C7 1.490(3)
C7 N8 1.341(2)
C7 C12 1.393(3)
N8 C9 1.344(2)
C9 C10 1.387(3)
C9 C13 1.489(3)
C10 C11 1.393(3)
C10 H10 0.9300
C11 C12 1.383(3)
C11 H11 0.9300
C12 H12 0.9300
C13 N14 1.348(2)
C13 C18 1.408(3)
N14 C15 1.331(2)
C15 C16 1.390(3)
C15 H15 0.9300
C16 N17 1.331(2)
C16 H16 0.9300
N17 C18 1.345(2)
C18 C19 1.485(2)
C19 N20 1.348(2)
C19 C24 1.386(3)
N20 C21 1.339(2)
C21 C22 1.400(3)
C21 C25 1.481(3)
C22 C23 1.379(3)
C22 H22 0.9300
C23 C24 1.389(3)
C23 H23 0.9300
C24 H24 0.9300
C25 N26 1.359(2)
C25 C30 1.390(3)
N26 C27 1.349(2)
C27 C28 1.396(3)
C27 C27A 1.498(3)
C27A H27A 0.9600
C27A H27B 0.9600
C27A H27C 0.9600
C28 C29 1.378(3)
C28 H28 0.9300
C29 C30 1.386(3)
C29 H29 0.9300
C30 H30 0.9300
O1W H1W1 0.8416
O1W H1W2 0.8539
O2W H2W1 0.8616
O2W H2W2 0.8237
O3W H3W1 0.8834
O3W H3W2 0.8818
O4W H4W1 0.8625
O4W H4W2 0.8322
O5W H5W1 0.9168
O5W H5W2 0.9029
O6W H6W1 0.8289
O6W H6W2 0.8593
O7W H7W1 0.8782
O7W H7W2 0.8305
O7W H7W3 0.9485
O7WA H7W1 1.0778
O7WA H7W2 1.0101
O7WA H7W3 0.8501
O7WA H7W4 0.8501
O8W H8W1 0.9448
O8W H8W2 0.8878
O9W H9W1 0.8501
O9W H9W2 0.8503
N31 O31 1.244(2)
N31 O32 1.245(2)
N31 O33 1.250(2)
N41 O41 1.249(2)
N41 O42 1.250(2)
N41 O43 1.250(2)
N51 O51 1.227(2)
N51 O53 1.253(3)
N51 O52 1.258(3)
N61 O61 1.244(2)
N61 O63 1.245(2)
N61 O62 1.248(2)

loop_
_geom_torsion_atom_site_label_1
_geom_torsion_atom_site_label_2
_geom_torsion_atom_site_label_3
_geom_torsion_atom_site_label_4
_geom_torsion
O5W Mn1 N1 C2 82.97(16)
O4W Mn1 N1 C2 -4.77(18)
O6W Mn1 N1 C2 -88.79(16)
N8 Mn1 N1 C2 -176.15(17)
N14 Mn1 N1 C2 174.78(14)
O5W Mn1 N1 C6 -93.75(14)
O4W Mn1 N1 C6 178.51(13)
O6W Mn1 N1 C6 94.49(14)
N8 Mn1 N1 C6 7.14(13)
N14 Mn1 N1 C6 -1.94(19)
C6 N1 C2 C3 -0.4(3)
Mn1 N1 C2 C3 -177.06(16)
C6 N1 C2 C2A 178.1(2)
Mn1 N1 C2 C2A 1.4(3)
N1 C2 C3 C4 0.4(4)
C2A C2 C3 C4 -178.0(2)
C2 C3 C4 C5 0.0(4)
C3 C4 C5 C6 -0.6(4)
C2 N1 C6 C5 -0.1(3)
Mn1 N1 C6 C5 176.75(16)
C2 N1 C6 C7 179.08(17)
Mn1 N1 C6 C7 -4.0(2)
C4 C5 C6 N1 0.6(3)
C4 C5 C6 C7 -178.5(2)
N1 C6 C7 N8 -4.5(3)
C5 C6 C7 N8 174.68(19)
N1 C6 C7 C12 175.32(19)
C5 C6 C7 C12 -5.5(3)
C12 C7 N8 C9 1.0(3)
C6 C7 N8 C9 -179.14(17)
C12 C7 N8 Mn1 -168.69(15)
C6 C7 N8 Mn1 11.2(2)
O5W Mn1 N8 C7 76.22(14)
O4W Mn1 N8 C7 -166.45(16)
O6W Mn1 N8 C7 -102.66(14)
N1 Mn1 N8 C7 -9.91(13)
N14 Mn1 N8 C7 164.34(15)
O5W Mn1 N8 C9 -93.49(14)
O4W Mn1 N8 C9 23.8(3)
O6W Mn1 N8 C9 87.63(14)
N1 Mn1 N8 C9 -179.62(15)
N14 Mn1 N8 C9 -5.37(13)
C7 N8 C9 C10 -2.9(3)
Mn1 N8 C9 C10 166.62(15)
C7 N8 C9 C13 -177.67(16)
Mn1 N8 C9 C13 -8.2(2)
N8 C9 C10 C11 2.5(3)
C13 C9 C10 C11 176.72(18)
C9 C10 C11 C12 -0.2(3)
C10 C11 C12 C7 -1.5(3)
N8 C7 C12 C11 1.2(3)
C6 C7 C12 C11 -178.66(19)
N8 C9 C13 N14 26.1(2)
C10 C9 C13 N14 -148.62(19)
N8 C9 C13 C18 -157.72(18)
C10 C9 C13 C18 27.6(3)
C18 C13 N14 C15 -10.7(3)
C9 C13 N14 C15 165.80(17)
C18 C13 N14 Mn1 153.09(14)
C9 C13 N14 Mn1 -30.41(19)
O5W Mn1 N14 C15 -77.58(16)
O4W Mn1 N14 C15 10.97(16)
O6W Mn1 N14 C15 94.96(16)
N8 Mn1 N14 C15 -177.83(17)
N1 Mn1 N14 C15 -168.66(14)
O5W Mn1 N14 C13 119.80(13)
O4W Mn1 N14 C13 -151.66(13)
O6W Mn1 N14 C13 -67.66(13)
N8 Mn1 N14 C13 19.55(12)
N1 Mn1 N14 C13 28.72(18)
C13 N14 C15 C16 -4.2(3)
Mn1 N14 C15 C16 -165.95(15)
N14 C15 C16 N17 12.7(3)
C15 C16 N17 C18 -5.3(3)
C15 C16 N17 Mn2 -174.01(15)
O3W Mn2 N17 C16 14.80(16)
O2W Mn2 N17 C16 99.37(16)
O1W Mn2 N17 C16 -67.05(16)
N20 Mn2 N17 C16 -173.73(17)
N26 Mn2 N17 C16 -155.27(14)
O3W Mn2 N17 C18 -154.37(13)
O2W Mn2 N17 C18 -69.80(13)
O1W Mn2 N17 C18 123.78(13)
N20 Mn2 N17 C18 17.10(12)
N26 Mn2 N17 C18 35.56(17)
C16 N17 C18 C13 -9.6(3)
Mn2 N17 C18 C13 160.19(13)
C16 N17 C18 C19 165.25(17)
Mn2 N17 C18 C19 -24.97(19)
N14 C13 C18 N17 17.9(3)
C9 C13 C18 N17 -158.12(17)
N14 C13 C18 C19 -156.28(17)
C9 C13 C18 C19 27.7(3)
N17 C18 C19 N20 19.3(2)
C13 C18 C19 N20 -166.32(17)
N17 C18 C19 C24 -153.33(18)
C13 C18 C19 C24 21.1(3)
C24 C19 N20 C21 -1.9(3)
C18 C19 N20 C21 -174.71(16)
C24 C19 N20 Mn2 169.09(14)
C18 C19 N20 Mn2 -3.7(2)
O3W Mn2 N20 C21 -167.74(16)
O2W Mn2 N20 C21 -98.29(13)
O1W Mn2 N20 C21 82.36(14)
N26 Mn2 N20 C21 -3.67(13)
N17 Mn2 N20 C21 164.60(14)
O3W Mn2 N20 C19 21.1(3)
O2W Mn2 N20 C19 90.57(14)
O1W Mn2 N20 C19 -88.79(14)
N26 Mn2 N20 C19 -174.81(15)
N17 Mn2 N20 C19 -6.55(13)
C19 N20 C21 C22 0.7(3)
Mn2 N20 C21 C22 -170.49(13)
C19 N20 C21 C25 178.86(16)
Mn2 N20 C21 C25 7.7(2)
N20 C21 C22 C23 0.7(3)
C25 C21 C22 C23 -177.32(17)
C21 C22 C23 C24 -0.9(3)
N20 C19 C24 C23 1.6(3)
C18 C19 C24 C23 173.71(17)
C22 C23 C24 C19 -0.2(3)
N20 C21 C25 N26 -8.7(2)
C22 C21 C25 N26 169.43(17)
N20 C21 C25 C30 171.34(17)
C22 C21 C25 C30 -10.6(3)
C30 C25 N26 C27 0.7(3)
C21 C25 N26 C27 -179.27(16)
C30 C25 N26 Mn2 -174.49(14)
C21 C25 N26 Mn2 5.5(2)
O3W Mn2 N26 C27 -2.31(17)
O2W Mn2 N26 C27 -88.29(14)
O1W Mn2 N26 C27 78.34(14)
N20 Mn2 N26 C27 -176.20(15)
N17 Mn2 N26 C27 165.60(13)
O3W Mn2 N26 C25 172.63(12)
O2W Mn2 N26 C25 86.66(13)
O1W Mn2 N26 C25 -106.72(13)
N20 Mn2 N26 C25 -1.26(12)
N17 Mn2 N26 C25 -19.45(18)
C25 N26 C27 C28 -0.2(3)
Mn2 N26 C27 C28 174.59(14)
C25 N26 C27 C27A 179.75(17)
Mn2 N26 C27 C27A -5.4(2)
N26 C27 C28 C29 -0.7(3)
C27A C27 C28 C29 179.29(19)
C27 C28 C29 C30 1.2(3)
C28 C29 C30 C25 -0.7(3)
N26 C25 C30 C29 -0.2(3)
C21 C25 C30 C29 179.74(18)
